data_4128871
loop_
_publ_author_name
'Zhou, Shupeng'
'Xia, Kaifu'
'Leng, Xuebing'
'Li, Ang'

_publ_section_title
;
 Asymmetric Total Synthesis of Arcutinidine, Arcutinine, and Arcutine.
;
_journal_issue 35
_journal_name_full 'Journal of the American Chemical Society'
_journal_page_first 13718
_journal_page_last 13723
_journal_paper_doi 10.1021/jacs.9b05818
_journal_volume 141
_journal_year 2019
_chemical_absolute_configuration rmad
_chemical_formula_moiety 'C25 H35 N O3'
_chemical_formula_sum 'C25 H35 N O3'
_chemical_formula_weight 397.54
_space_group_crystal_system orthorhombic
_space_group_IT_number 19
_space_group_name_Hall 'P 2ac 2ab'
_space_group_name_H-M_alt 'P 21 21 21'
_atom_sites_solution_hydrogens geom
_atom_sites_solution_primary dual
_audit_creation_date 2019-06-20
_audit_creation_method
;
Olex2 1.2
(compiled 2018.05.29 svn.r3508 for OlexSys, GUI svn.r5506)
;
_cell_angle_alpha 90
_cell_angle_beta 90
_cell_angle_gamma 90
_cell_formula_units_Z 12
_cell_length_a 11.5553(5)
_cell_length_b 21.4201(9)
_cell_length_c 26.2735(12)
_cell_measurement_reflns_used 9790
_cell_measurement_temperature 170(2)
_cell_measurement_theta_max 53.10
_cell_measurement_theta_min 2.93
_cell_volume 6503.1(5)
_computing_cell_refinement 'SAINT v8.37A (Bruker, 2015)'
_computing_data_reduction 'SAINT v8.37A (Bruker, 2015)'
_computing_molecular_graphics 'Olex2 (Dolomanov et al., 2009)'
_computing_publication_material 'Olex2 (Dolomanov et al., 2009)'
_computing_structure_refinement 'ShelXL (Sheldrick, 2015)'
_computing_structure_solution 'ShelXT (Sheldrick, 2015)'
_diffrn_ambient_temperature 169.96
_diffrn_measured_fraction_theta_full 0.999
_diffrn_measured_fraction_theta_max 0.998
_diffrn_measurement_device_type 'Bruker D8 Venture'
_diffrn_measurement_method '\f and \w scans'
_diffrn_radiation_type GaK\a
_diffrn_radiation_wavelength 1.34139
_diffrn_reflns_av_R_equivalents 0.0696
_diffrn_reflns_av_unetI/netI 0.0519
_diffrn_reflns_Laue_measured_fraction_full 0.999
_diffrn_reflns_Laue_measured_fraction_max 0.998
_diffrn_reflns_limit_h_max 13
_diffrn_reflns_limit_h_min -14
_diffrn_reflns_limit_k_max 25
_diffrn_reflns_limit_k_min -26
_diffrn_reflns_limit_l_max 32
_diffrn_reflns_limit_l_min -31
_diffrn_reflns_number 55555
_diffrn_reflns_point_group_measured_fraction_full 0.999
_diffrn_reflns_point_group_measured_fraction_max 0.997
_diffrn_reflns_theta_full 53.594
_diffrn_reflns_theta_max 54.994
_diffrn_reflns_theta_min 2.927
_diffrn_standards_number 0
_exptl_absorpt_coefficient_mu 0.398
_exptl_absorpt_correction_T_max 0.7508
_exptl_absorpt_correction_T_min 0.5003
_exptl_absorpt_correction_type multi-scan
_exptl_absorpt_process_details
'SADABS-2016/2 (Bruker,2016/2) was used for absorption correction. wR2(int) was 0.1328 before and 0.0863 after correction. The Ratio of minimum to maximum transmission is 0.6664. The \l/2 correction factor is Not present.'
_exptl_crystal_colour colourless
_exptl_crystal_colour_primary colourless
_exptl_crystal_density_diffrn 1.218
_exptl_crystal_description needle
_exptl_crystal_F_000 2592
_exptl_crystal_size_max 0.08
_exptl_crystal_size_mid 0.02
_exptl_crystal_size_min 0.01
_refine_diff_density_max 0.810
_refine_diff_density_min -0.335
_refine_diff_density_rms 0.089
_refine_ls_abs_structure_details
;
 Flack x determined using 3035 quotients [(I+)-(I-)]/[(I+)+(I-)]
 (Parsons, Flack and Wagner, Acta Cryst. B69 (2013) 249-259).
;
_refine_ls_abs_structure_Flack 0.12(12)
_refine_ls_extinction_coef 0.0063(11)
_refine_ls_extinction_expression Fc^*^=kFc[1+0.001xFc^2^\l^3^/sin(2\q)]^-1/4^
_refine_ls_extinction_method 'SHELXL-2016/6 (Sheldrick 2016)'
_refine_ls_goodness_of_fit_ref 1.130
_refine_ls_hydrogen_treatment constr
_refine_ls_matrix_type full
_refine_ls_number_parameters 835
_refine_ls_number_reflns 12360
_refine_ls_number_restraints 71
_refine_ls_restrained_S_all 1.132
_refine_ls_R_factor_all 0.1252
_refine_ls_R_factor_gt 0.1000
_refine_ls_shift/su_max 0.013
_refine_ls_shift/su_mean 0.002
_refine_ls_structure_factor_coef Fsqd
_refine_ls_weighting_details 'w=1/[\s^2^(Fo^2^)+(0.2000P)^2^] where P=(Fo^2^+2Fc^2^)/3'
_refine_ls_weighting_scheme calc
_refine_ls_wR_factor_gt 0.2648
_refine_ls_wR_factor_ref 0.2954
_reflns_Friedel_coverage 0.813
_reflns_Friedel_fraction_full 0.999
_reflns_Friedel_fraction_max 0.997
_reflns_number_gt 8779
_reflns_number_total 12360
_reflns_threshold_expression 'I > 2\s(I)'
_cod_data_source_file ja9b05818_si_006.cif
_cod_data_source_block mj19419_0m
_cod_database_code 4128871
_shelx_shelxl_version_number 2016/6
_shelx_space_group_comment
;
The symmetry employed for this shelxl refinement is uniquely defined
by the following loop, which should always be used as a source of
symmetry information in preference to the above space-group names.
They are only intended as comments.
;
_shelx_estimated_absorpt_t_max 0.996
_shelx_estimated_absorpt_t_min 0.969
_olex2_refinement_description
;
1. Fixed Uiso
 At 1.2 times of:
  All C(H) groups, All C(H,H) groups
 At 1.5 times of:
  All C(H,H,H) groups, All O(H) groups
2. Restrained distances
 C22B-C21B = C22B-C23B = C22B-C24B
 1.53 with sigma of 0.02
 C27B-C26B
 1.53 with sigma of 0.02
 C24B-C25B
 1.53 with sigma of 0.02
3. Uiso/Uaniso restraints and constraints
C21B \\sim C23B \\sim C24B \\sim C25B \\sim C26B \\sim C27B \\sim C28B: within
2A with sigma of 0.01 and sigma for terminal atoms of 0.02
C28B \\sim C29B: within 2A with sigma of 0.01 and sigma for terminal atoms of
0.02
4. Others
 Fixed Sof: C22B(0.5) H22B(0.5) C23B(0.5) H23A(0.5) H23B(0.5) H23C(0.5)
 C24B(0.5) H24A(0.5) H24B(0.5) C25B(0.5) H25A(0.5) H25B(0.5) H25C(0.5)
 C26B(0.5) H26B(0.5) C27B(0.5) H27A(0.5) H27B(0.5) H27C(0.5) C28B(0.5)
 H28A(0.5) H28B(0.5) C29B(0.5) H29A(0.5) H29B(0.5) H29C(0.5)
5.a Ternary CH refined with riding coordinates:
 C9(H9), C13(H13), C15(H15), C18(H18), C22(H22), C9A(H9A), C13A(H13A),
 C15A(H15A), C18A(H18A), C22A(H22A), C9B(H9B), C13B(H13B), C15B(H15B),
 C18B(H18B), C22B(H22B), C26B(H26B)
5.b Secondary CH2 refined with riding coordinates:
 C1(H1A,H1C), C3(H3A,H3B), C4(H4A,H4B), C5(H5A,H5B), C11(H11C,H11D), C12(H12C,
 H12D), C14(H14C,H14D), C16(H16C,H16D), C24(H24C,H24D), C1A(H1AB,H1AC),
 C3A(H3AA,H3AB), C4A(H4AA,H4AB), C5A(H5AA,H5AB), C11A(H11E,H11F), C12A(H12E,
 H12F), C14A(H14E,H14F), C16A(H16E,H16F), C24A(H24E,H24F), C1B(H1BA,H1BB),
 C3B(H3BA,H3BB), C4B(H4BA,H4BB), C5B(H5BA,H5BB), C11B(H11A,H11B), C12B(H12A,
 H12B), C14B(H14A,H14B), C16B(H16A,H16B), C24B(H24A,H24B), C28B(H28A,H28B)
5.c X=CH2 refined with riding coordinates:
 C19(H19C,H19D), C19A(H19E,H19F), C19B(H19A,H19B)
5.d Idealised Me refined as rotating group:
 C20(H20D,H20E,H20F), C23(H23D,H23E,H23F), C25(H25D,H25E,H25F), C20A(H20G,H20H,
 H20I), C23A(H23G,H23H,H23I), C25A(H25G,H25H,H25I), C20B(H20A,H20B,H20C),
 C23B(H23A,H23B,H23C), C25B(H25A,H25B,H25C), C27B(H27A,H27B,H27C), C29B(H29A,
 H29B,H29C)
5.e Idealised tetrahedral OH refined as rotating group:
 O1(H1), O1A(H1AA), O1B(H1B)
;
_olex2_submission_special_instructions 'No special instructions were received'

loop_
_space_group_symop_operation_xyz
'x, y, z'
'-x+1/2, -y, z+1/2'
'-x, y+1/2, -z+1/2'
'x+1/2, -y+1/2, -z'

loop_
_atom_site_label
_atom_site_type_symbol
_atom_site_fract_x
_atom_site_fract_y
_atom_site_fract_z
_atom_site_U_iso_or_equiv
_atom_site_adp_type
_atom_site_occupancy
_atom_site_site_symmetry_order
_atom_site_calc_flag
_atom_site_refinement_flags_posn
_atom_site_refinement_flags_adp
_atom_site_refinement_flags_occupancy
_atom_site_disorder_assembly
_atom_site_disorder_group
O1 O 0.4712(4) 1.09958(18) 0.36659(17) 0.0719(12) Uani 1 1 d . . . . .
H1 H 0.452874 1.132918 0.381371 0.108 Uiso 1 1 calc GR . . . .
O2 O -0.0656(7) 1.0341(4) 0.3299(4) 0.142(3) Uani 1 1 d . . . . .
O3 O 0.0667(5) 1.0710(2) 0.3829(2) 0.0837(14) Uani 1 1 d . . . . .
N1 N 0.4509(4) 0.8803(2) 0.3791(2) 0.0618(12) Uani 1 1 d . . . . .
C1 C 0.5593(6) 0.8941(3) 0.3511(2) 0.0640(14) Uani 1 1 d . . . . .
H1A H 0.550839 0.882897 0.314704 0.077 Uiso 1 1 calc R . . . .
H1C H 0.624477 0.869849 0.365533 0.077 Uiso 1 1 calc R . . . .
C2 C 0.5818(6) 0.9649(3) 0.3569(2) 0.0640(14) Uani 1 1 d . . . . .
C3 C 0.6531(6) 0.9737(3) 0.4047(3) 0.0737(17) Uani 1 1 d . . . . .
H3A H 0.630781 0.940899 0.429363 0.088 Uiso 1 1 calc R . . . .
H3B H 0.735542 0.966882 0.395944 0.088 Uiso 1 1 calc R . . . .
C4 C 0.6425(6) 1.0360(3) 0.4304(3) 0.0754(17) Uani 1 1 d . . . . .
H4A H 0.669979 1.069392 0.407323 0.090 Uiso 1 1 calc R . . . .
H4B H 0.690841 1.036762 0.461522 0.090 Uiso 1 1 calc R . . . .
C5 C 0.5163(5) 1.0475(3) 0.4444(2) 0.0632(14) Uani 1 1 d . . . . .
H5A H 0.509555 1.088201 0.461938 0.076 Uiso 1 1 calc R . . . .
H5B H 0.490276 1.014595 0.468280 0.076 Uiso 1 1 calc R . . . .
C6 C 0.4378(5) 1.0474(2) 0.3975(2) 0.0544(12) Uani 1 1 d . . . . .
C7 C 0.4553(5) 0.9890(2) 0.3648(2) 0.0515(12) Uani 1 1 d . . . . .
C8 C 0.3973(5) 0.9317(2) 0.3865(2) 0.0540(12) Uani 1 1 d . . . . .
C9 C 0.2765(5) 0.9394(3) 0.4063(2) 0.0599(13) Uani 1 1 d . . . . .
H9 H 0.227490 0.904670 0.392720 0.072 Uiso 1 1 calc R . . . .
C10 C 0.2337(6) 1.0020(3) 0.3834(2) 0.0617(14) Uani 1 1 d . . . . .
C11 C 0.2566(6) 1.0023(3) 0.3269(3) 0.0710(16) Uani 1 1 d . . . . .
H11C H 0.224587 1.041018 0.311931 0.085 Uiso 1 1 calc R . . . .
H11D H 0.216309 0.966420 0.311007 0.085 Uiso 1 1 calc R . . . .
C12 C 0.3865(6) 0.9983(3) 0.3148(2) 0.0639(15) Uani 1 1 d . . . . .
H12C H 0.412109 1.037141 0.297791 0.077 Uiso 1 1 calc R . . . .
H12D H 0.401291 0.962877 0.291501 0.077 Uiso 1 1 calc R . . . .
C13 C 0.3039(5) 1.0543(2) 0.4105(2) 0.0551(13) Uani 1 1 d . . . . .
H13 H 0.278306 1.094563 0.394874 0.066 Uiso 1 1 calc R . . . .
C14 C 0.2672(6) 1.0573(3) 0.4676(2) 0.0630(14) Uani 1 1 d . . . . .
H14C H 0.218530 1.094713 0.473452 0.076 Uiso 1 1 calc R . . . .
H14D H 0.336868 1.060845 0.489358 0.076 Uiso 1 1 calc R . . . .
C15 C 0.1974(6) 0.9970(3) 0.4825(3) 0.0732(17) Uani 1 1 d . . . . .
H15 H 0.181388 0.995698 0.519910 0.088 Uiso 1 1 calc R . . . .
C16 C 0.2670(6) 0.9403(3) 0.4657(3) 0.0708(16) Uani 1 1 d . . . . .
H16C H 0.228572 0.901642 0.477659 0.085 Uiso 1 1 calc R . . . .
H16D H 0.345377 0.941908 0.480877 0.085 Uiso 1 1 calc R . . . .
C17 C 0.0860(6) 0.9995(3) 0.4521(3) 0.0766(18) Uani 1 1 d . . . . .
C18 C 0.1068(6) 1.0084(3) 0.3963(3) 0.0725(17) Uani 1 1 d . . . . .
H18 H 0.061296 0.976700 0.376723 0.087 Uiso 1 1 calc R . . . .
C19 C -0.0213(7) 0.9952(4) 0.4736(4) 0.091(2) Uani 1 1 d . . . . .
H19C H -0.088438 0.997843 0.452852 0.110 Uiso 1 1 calc R . . . .
H19D H -0.028753 0.989617 0.509316 0.110 Uiso 1 1 calc R . . . .
C20 C 0.6421(8) 0.9931(4) 0.3106(3) 0.087(2) Uani 1 1 d . . . . .
H20D H 0.598421 0.982631 0.279769 0.130 Uiso 1 1 calc GR . . . .
H20E H 0.720621 0.976135 0.307939 0.130 Uiso 1 1 calc GR . . . .
H20F H 0.645910 1.038552 0.314343 0.130 Uiso 1 1 calc GR . . . .
C21 C -0.0193(6) 1.0772(4) 0.3508(3) 0.083(2) Uani 1 1 d . . . . .
C22 C -0.0495(7) 1.1458(4) 0.3402(3) 0.093(2) Uani 1 1 d . . . . .
H22 H -0.042478 1.171850 0.371680 0.111 Uiso 1 1 calc R . . . .
C23 C -0.1668(11) 1.1519(7) 0.3169(7) 0.173(7) Uani 1 1 d . . . . .
H23D H -0.195424 1.110434 0.307290 0.260 Uiso 1 1 calc GR . . . .
H23E H -0.162027 1.178310 0.286503 0.260 Uiso 1 1 calc GR . . . .
H23F H -0.219952 1.170823 0.341492 0.260 Uiso 1 1 calc GR . . . .
C24 C 0.0302(12) 1.1723(7) 0.2953(7) 0.159(5) Uani 1 1 d . . . . .
H24C H 0.031694 1.140759 0.267814 0.190 Uiso 1 1 calc R . . . .
H24D H -0.007753 1.210055 0.281428 0.190 Uiso 1 1 calc R . . . .
C25 C 0.1489(10) 1.1884(7) 0.3075(6) 0.154(5) Uani 1 1 d . . . . .
H25D H 0.195065 1.189117 0.276224 0.231 Uiso 1 1 calc GR . . . .
H25E H 0.180889 1.157229 0.330955 0.231 Uiso 1 1 calc GR . . . .
H25F H 0.151106 1.229634 0.323607 0.231 Uiso 1 1 calc GR . . . .
O1A O 0.4682(4) 0.75486(18) 0.35313(15) 0.0655(10) Uani 1 1 d . . . . .
H1AA H 0.448813 0.789633 0.365188 0.098 Uiso 1 1 calc GR . . . .
O2A O -0.0968(6) 0.7029(4) 0.3431(3) 0.122(2) Uani 1 1 d . . . . .
O3A O 0.0675(4) 0.7338(2) 0.37904(18) 0.0758(12) Uani 1 1 d . . . . .
N1A N 0.4352(5) 0.5368(2) 0.3725(2) 0.0661(12) Uani 1 1 d . . . . .
C1A C 0.5416(6) 0.5482(3) 0.3418(3) 0.0746(17) Uani 1 1 d . . . . .
H1AB H 0.528541 0.536312 0.305884 0.089 Uiso 1 1 calc R . . . .
H1AC H 0.606915 0.523193 0.355301 0.089 Uiso 1 1 calc R . . . .
C2A C 0.5688(5) 0.6186(2) 0.3459(2) 0.0621(14) Uani 1 1 d . . . . .
C3A C 0.6460(6) 0.6277(3) 0.3926(3) 0.0719(16) Uani 1 1 d . . . . .
H3AA H 0.623221 0.596896 0.418862 0.086 Uiso 1 1 calc R . . . .
H3AB H 0.727043 0.618648 0.382832 0.086 Uiso 1 1 calc R . . . .
C4A C 0.6407(6) 0.6928(3) 0.4158(3) 0.0702(16) Uani 1 1 d . . . . .
H4AA H 0.666427 0.724116 0.390492 0.084 Uiso 1 1 calc R . . . .
H4AB H 0.692915 0.695185 0.445616 0.084 Uiso 1 1 calc R . . . .
C5A C 0.5168(6) 0.7065(3) 0.4321(2) 0.0640(14) Uani 1 1 d . . . . .
H5AA H 0.492447 0.675239 0.457687 0.077 Uiso 1 1 calc R . . . .
H5AB H 0.513963 0.748160 0.448464 0.077 Uiso 1 1 calc R . . . .
C6A C 0.4323(5) 0.7054(2) 0.3878(2) 0.0570(13) Uani 1 1 d . . . . .
C7A C 0.4452(5) 0.6449(2) 0.3556(2) 0.0564(13) Uani 1 1 d . . . . .
C8A C 0.3869(5) 0.5898(2) 0.3804(2) 0.0577(13) Uani 1 1 d . . . . .
C9A C 0.2690(5) 0.5999(3) 0.4021(2) 0.0584(13) Uani 1 1 d . . . . .
H9A H 0.216644 0.565405 0.390883 0.070 Uiso 1 1 calc R . . . .
C10A C 0.2275(5) 0.6623(3) 0.3785(2) 0.0600(13) Uani 1 1 d . . . . .
C11A C 0.2429(6) 0.6609(3) 0.3214(3) 0.0691(16) Uani 1 1 d . . . . .
H11E H 0.212617 0.700165 0.306625 0.083 Uiso 1 1 calc R . . . .
H11F H 0.197603 0.625845 0.307054 0.083 Uiso 1 1 calc R . . . .
C12A C 0.3717(6) 0.6532(3) 0.3064(2) 0.0638(14) Uani 1 1 d . . . . .
H12E H 0.398326 0.690504 0.287437 0.077 Uiso 1 1 calc R . . . .
H12F H 0.381052 0.616270 0.284089 0.077 Uiso 1 1 calc R . . . .
C13A C 0.3021(5) 0.7144(3) 0.4020(2) 0.0554(13) Uani 1 1 d . . . . .
H13A H 0.276885 0.754304 0.385543 0.067 Uiso 1 1 calc R . . . .
C14A C 0.2722(7) 0.7207(3) 0.4600(2) 0.0693(16) Uani 1 1 d . . . . .
H14E H 0.344564 0.722766 0.480137 0.083 Uiso 1 1 calc R . . . .
H14F H 0.228124 0.759612 0.465939 0.083 Uiso 1 1 calc R . . . .
C15A C 0.1992(6) 0.6636(3) 0.4774(2) 0.0712(16) Uani 1 1 d . . . . .
H15A H 0.186862 0.664758 0.515039 0.085 Uiso 1 1 calc R . . . .
C16A C 0.2668(6) 0.6046(3) 0.4623(2) 0.0699(16) Uani 1 1 d . . . . .
H16E H 0.228950 0.567161 0.476917 0.084 Uiso 1 1 calc R . . . .
H16F H 0.346747 0.606888 0.475714 0.084 Uiso 1 1 calc R . . . .
C17A C 0.0862(6) 0.6630(3) 0.4503(3) 0.0699(16) Uani 1 1 d . . . . .
C18A C 0.1016(6) 0.6710(3) 0.3932(3) 0.0671(15) Uani 1 1 d . . . . .
H18A H 0.052515 0.639880 0.374762 0.080 Uiso 1 1 calc R . . . .
C19A C -0.0180(7) 0.6564(3) 0.4729(3) 0.084(2) Uani 1 1 d . . . . .
H19E H -0.022813 0.651515 0.508786 0.100 Uiso 1 1 calc R . . . .
H19F H -0.086478 0.656500 0.452914 0.100 Uiso 1 1 calc R . . . .
C20A C 0.6269(7) 0.6442(3) 0.2971(3) 0.0744(18) Uani 1 1 d . . . . .
H20G H 0.701676 0.623460 0.292049 0.112 Uiso 1 1 calc GR . . . .
H20H H 0.639025 0.689265 0.300573 0.112 Uiso 1 1 calc GR . . . .
H20I H 0.576874 0.636036 0.267715 0.112 Uiso 1 1 calc GR . . . .
C21A C -0.0320(7) 0.7431(5) 0.3556(3) 0.088(2) Uani 1 1 d . . . . .
C22A C -0.0513(9) 0.8158(6) 0.3525(5) 0.141(5) Uani 1 1 d . . . . .
H22A H 0.022011 0.837133 0.342281 0.169 Uiso 1 1 calc R . . . .
C23A C -0.0880(17) 0.8367(5) 0.4080(6) 0.168(6) Uani 1 1 d . . . . .
H23G H -0.149063 0.809031 0.420633 0.253 Uiso 1 1 calc GR . . . .
H23H H -0.116864 0.879743 0.406990 0.253 Uiso 1 1 calc GR . . . .
H23I H -0.020824 0.834419 0.430666 0.253 Uiso 1 1 calc GR . . . .
C24A C -0.1442(10) 0.8235(9) 0.3104(8) 0.188(8) Uani 1 1 d . . . . .
H24E H -0.180998 0.782311 0.304787 0.226 Uiso 1 1 calc R . . . .
H24F H -0.204813 0.851974 0.323387 0.226 Uiso 1 1 calc R . . . .
C25A C -0.109(3) 0.8448(13) 0.2659(7) 0.272(14) Uani 1 1 d . . . . .
H25G H -0.165616 0.833364 0.239690 0.409 Uiso 1 1 calc GR . . . .
H25H H -0.033825 0.826560 0.257567 0.409 Uiso 1 1 calc GR . . . .
H25I H -0.102247 0.890361 0.267512 0.409 Uiso 1 1 calc GR . . . .
O1B O 0.3942(6) 0.42577(18) 0.42656(17) 0.0854(15) Uani 1 1 d . . . . .
H1B H 0.410780 0.456156 0.407716 0.128 Uiso 1 1 calc GR . . . .
O2B O 0.9262(6) 0.3725(4) 0.3330(4) 0.151(4) Uani 1 1 d . . . . .
O3B O 0.7429(4) 0.4048(2) 0.33219(19) 0.0771(12) Uani 1 1 d . . . . .
N1B N 0.4389(9) 0.2090(3) 0.4277(3) 0.116(3) Uani 1 1 d . . . . .
C1B C 0.3707(12) 0.2233(4) 0.4764(4) 0.121(4) Uani 1 1 d . . . . .
H1BA H 0.301293 0.196358 0.478948 0.145 Uiso 1 1 calc R . . . .
H1BB H 0.419363 0.216765 0.506965 0.145 Uiso 1 1 calc R . . . .
C2B C 0.3368(7) 0.2907(3) 0.4714(3) 0.0737(18) Uani 1 1 d . . . . .
C3B C 0.2201(9) 0.2883(5) 0.4427(4) 0.114(3) Uani 1 1 d . . . . .
H3BA H 0.158038 0.276459 0.466824 0.137 Uiso 1 1 calc R . . . .
H3BB H 0.224170 0.255665 0.416059 0.137 Uiso 1 1 calc R . . . .
C4B C 0.1887(9) 0.3522(5) 0.4174(5) 0.127(4) Uani 1 1 d . . . . .
H4BA H 0.109853 0.351214 0.402627 0.152 Uiso 1 1 calc R . . . .
H4BB H 0.193607 0.386817 0.442250 0.152 Uiso 1 1 calc R . . . .
C5B C 0.2796(7) 0.3588(4) 0.3763(3) 0.087(2) Uani 1 1 d . . . . .
H5BA H 0.280010 0.320540 0.355123 0.104 Uiso 1 1 calc R . . . .
H5BB H 0.258942 0.394357 0.353979 0.104 Uiso 1 1 calc R . . . .
C6B C 0.3992(6) 0.3692(3) 0.3976(2) 0.0623(14) Uani 1 1 d . . . . .
C7B C 0.4343(7) 0.3174(3) 0.4352(2) 0.0668(16) Uani 1 1 d . . . . .
C8B C 0.4708(6) 0.2587(3) 0.4082(2) 0.0628(14) Uani 1 1 d . . . . .
C9B C 0.5601(6) 0.2653(3) 0.3680(2) 0.0637(14) Uani 1 1 d . . . . .
H9B H 0.626408 0.236943 0.376068 0.076 Uiso 1 1 calc R . . . .
C10B C 0.6021(5) 0.3335(3) 0.3706(2) 0.0599(13) Uani 1 1 d . . . . .
C11B C 0.6415(6) 0.3505(3) 0.4240(2) 0.0695(16) Uani 1 1 d . . . . .
H11A H 0.663787 0.395083 0.424954 0.083 Uiso 1 1 calc R . . . .
H11B H 0.710593 0.325392 0.432943 0.083 Uiso 1 1 calc R . . . .
C12B C 0.5442(7) 0.3383(3) 0.4640(2) 0.0737(17) Uani 1 1 d . . . . .
H12A H 0.568750 0.305436 0.488203 0.088 Uiso 1 1 calc R . . . .
H12B H 0.528260 0.376940 0.483552 0.088 Uiso 1 1 calc R . . . .
C13B C 0.4978(6) 0.3743(3) 0.3558(2) 0.0620(14) Uani 1 1 d . . . . .
H13B H 0.525771 0.418477 0.356829 0.074 Uiso 1 1 calc R . . . .
C14B C 0.4679(8) 0.3609(5) 0.3000(3) 0.096(3) Uani 1 1 d . . . . .
H14A H 0.484603 0.398369 0.279204 0.115 Uiso 1 1 calc R . . . .
H14B H 0.384201 0.351713 0.297091 0.115 Uiso 1 1 calc R . . . .
C15B C 0.5376(6) 0.3053(4) 0.2794(2) 0.0755(17) Uani 1 1 d . . . . .
H15B H 0.512512 0.295548 0.243858 0.091 Uiso 1 1 calc R . . . .
C16B C 0.5146(10) 0.2502(4) 0.3135(3) 0.097(3) Uani 1 1 d . . . . .
H16A H 0.554439 0.212770 0.300005 0.117 Uiso 1 1 calc R . . . .
H16B H 0.430564 0.241464 0.314702 0.117 Uiso 1 1 calc R . . . .
C17B C 0.6583(6) 0.3233(3) 0.2796(2) 0.0659(15) Uani 1 1 d . . . . .
C18B C 0.7010(6) 0.3402(3) 0.3321(2) 0.0686(15) Uani 1 1 d . . . . .
H18B H 0.765716 0.311562 0.341838 0.082 Uiso 1 1 calc R . . . .
C19B C 0.7267(8) 0.3257(4) 0.2388(3) 0.096(2) Uani 1 1 d . . . . .
H19A H 0.696902 0.315019 0.206270 0.115 Uiso 1 1 calc R . . . .
H19B H 0.805318 0.337966 0.242307 0.115 Uiso 1 1 calc R . . . .
C20B C 0.3237(13) 0.3239(4) 0.5212(4) 0.139(5) Uani 1 1 d . . . . .
H20A H 0.387318 0.312071 0.543857 0.208 Uiso 1 1 calc GR . . . .
H20B H 0.249761 0.312228 0.536787 0.208 Uiso 1 1 calc GR . . . .
H20C H 0.325378 0.369071 0.515423 0.208 Uiso 1 1 calc GR . . . .
C21B C 0.8545(9) 0.4139(4) 0.3329(4) 0.107(3) Uani 1 1 d D U . . .
C22B C 0.887(3) 0.4843(10) 0.3225(8) 0.101(8) Uani 0.5 1 d D . P A 1
H22B H 0.818866 0.503399 0.304663 0.121 Uiso 0.5 1 calc R . P A 1
C23B C 0.9935(18) 0.5003(11) 0.2912(9) 0.122(6) Uani 0.5 1 d D U P A 1
H23A H 1.061417 0.479889 0.306048 0.184 Uiso 0.5 1 calc GR . P A 1
H23B H 1.005014 0.545661 0.291236 0.184 Uiso 0.5 1 calc GR . P A 1
H23C H 0.982785 0.485788 0.256139 0.184 Uiso 0.5 1 calc GR . P A 1
C24B C 0.8849(15) 0.5095(8) 0.3784(7) 0.098(4) Uani 0.5 1 d D U P A 1
H24A H 0.811931 0.495833 0.394658 0.118 Uiso 0.5 1 calc R . P A 1
H24B H 0.883925 0.555666 0.377125 0.118 Uiso 0.5 1 calc R . P A 1
C25B C 0.990(2) 0.4882(11) 0.4135(12) 0.094(6) Uani 0.5 1 d D U P A 1
H25A H 1.057272 0.514679 0.406615 0.141 Uiso 0.5 1 calc GR . P A 1
H25B H 1.009320 0.444591 0.406117 0.141 Uiso 0.5 1 calc GR . P A 1
H25C H 0.967755 0.492224 0.449335 0.141 Uiso 0.5 1 calc GR . P A 1
C26B C 0.884(3) 0.4835(13) 0.3423(10) 0.096(4) Uani 0.5 1 d D U P A 2
H26B H 0.823010 0.503378 0.364094 0.115 Uiso 0.5 1 calc R . P A 2
C27B C 0.8723(18) 0.5049(10) 0.2891(8) 0.101(5) Uani 0.5 1 d D U P A 2
H27A H 0.921068 0.479045 0.267062 0.152 Uiso 0.5 1 calc GR . P A 2
H27B H 0.896981 0.548578 0.286665 0.152 Uiso 0.5 1 calc GR . P A 2
H27C H 0.791388 0.501326 0.278342 0.152 Uiso 0.5 1 calc GR . P A 2
C28B C 0.9980(15) 0.4920(8) 0.3647(7) 0.092(3) Uani 0.5 1 d . U P A 2
H28A H 1.024872 0.535820 0.363039 0.111 Uiso 0.5 1 calc R . P A 2
H28B H 1.056762 0.463880 0.349642 0.111 Uiso 0.5 1 calc R . P A 2
C29B C 0.962(4) 0.4720(19) 0.4195(16) 0.148(11) Uani 0.5 1 d . U P A 2
H29A H 0.989421 0.429452 0.426030 0.222 Uiso 0.5 1 calc GR . P A 2
H29B H 0.877748 0.473436 0.422573 0.222 Uiso 0.5 1 calc GR . P A 2
H29C H 0.996971 0.500636 0.444227 0.222 Uiso 0.5 1 calc GR . P A 2

loop_
_atom_site_aniso_label
_atom_site_aniso_U_11
_atom_site_aniso_U_22
_atom_site_aniso_U_33
_atom_site_aniso_U_23
_atom_site_aniso_U_13
_atom_site_aniso_U_12
O1 0.096(3) 0.0438(19) 0.076(3) 0.0036(18) 0.021(2) -0.003(2)
O2 0.132(6) 0.113(5) 0.181(8) 0.003(5) -0.086(6) -0.009(4)
O3 0.087(3) 0.074(3) 0.090(3) -0.016(2) -0.023(3) 0.021(2)
N1 0.067(3) 0.043(2) 0.075(3) -0.001(2) 0.006(2) 0.002(2)
C1 0.072(4) 0.050(3) 0.069(3) -0.002(3) 0.005(3) 0.003(3)
C2 0.064(3) 0.055(3) 0.073(4) -0.008(3) 0.008(3) 0.002(3)
C3 0.061(3) 0.076(4) 0.085(4) -0.008(3) -0.002(3) -0.002(3)
C4 0.063(4) 0.079(4) 0.085(4) -0.006(3) -0.003(3) -0.007(3)
C5 0.062(3) 0.055(3) 0.072(3) -0.011(3) -0.008(3) -0.002(3)
C6 0.065(3) 0.043(3) 0.054(3) 0.006(2) 0.003(2) 0.002(2)
C7 0.058(3) 0.043(3) 0.054(3) 0.002(2) 0.000(2) 0.002(2)
C8 0.063(3) 0.043(3) 0.056(3) -0.005(2) -0.002(2) 0.001(2)
C9 0.065(3) 0.044(3) 0.071(3) -0.005(2) -0.004(3) -0.003(2)
C10 0.075(4) 0.047(3) 0.063(3) -0.007(3) -0.008(3) 0.008(3)
C11 0.077(4) 0.067(4) 0.069(4) -0.004(3) -0.017(3) 0.012(3)
C12 0.090(4) 0.050(3) 0.051(3) -0.002(2) -0.006(3) 0.008(3)
C13 0.059(3) 0.045(3) 0.062(3) 0.003(2) -0.004(2) 0.004(2)
C14 0.068(3) 0.056(3) 0.065(3) -0.007(3) 0.006(3) -0.002(3)
C15 0.083(4) 0.065(4) 0.071(4) -0.002(3) 0.018(3) -0.005(3)
C16 0.080(4) 0.059(3) 0.074(4) 0.006(3) 0.019(3) -0.002(3)
C17 0.067(4) 0.061(4) 0.102(5) -0.018(3) 0.014(4) -0.007(3)
C18 0.068(4) 0.060(3) 0.090(4) -0.021(3) -0.014(3) 0.006(3)
C19 0.079(4) 0.080(5) 0.116(6) -0.028(4) 0.023(4) -0.015(4)
C20 0.095(5) 0.066(4) 0.099(5) -0.007(4) 0.025(4) -0.005(4)
C21 0.064(4) 0.101(5) 0.084(4) -0.013(4) -0.005(4) 0.009(4)
C22 0.079(5) 0.104(6) 0.095(5) -0.013(4) -0.008(4) 0.023(4)
C23 0.104(8) 0.147(10) 0.269(19) 0.086(11) -0.082(10) -0.015(7)
C24 0.113(8) 0.155(11) 0.208(15) 0.031(10) 0.029(9) -0.003(8)
C25 0.099(7) 0.177(13) 0.186(13) 0.013(10) 0.020(8) 0.001(8)
O1A 0.086(3) 0.0437(19) 0.067(2) 0.0022(17) 0.013(2) -0.0055(19)
O2A 0.092(4) 0.133(5) 0.142(6) 0.002(5) -0.032(4) -0.003(4)
O3A 0.079(3) 0.063(3) 0.085(3) 0.000(2) -0.004(2) 0.009(2)
N1A 0.071(3) 0.052(3) 0.075(3) -0.001(2) 0.016(3) -0.001(2)
C1A 0.083(4) 0.048(3) 0.093(4) -0.003(3) 0.022(4) 0.001(3)
C2A 0.069(3) 0.042(3) 0.075(4) -0.004(2) 0.011(3) -0.002(2)
C3A 0.072(4) 0.064(4) 0.080(4) 0.009(3) 0.000(3) 0.005(3)
C4A 0.068(4) 0.068(4) 0.074(4) -0.005(3) -0.002(3) -0.006(3)
C5A 0.071(4) 0.060(3) 0.061(3) -0.005(3) -0.005(3) -0.007(3)
C6A 0.082(4) 0.032(2) 0.057(3) 0.001(2) -0.004(3) -0.009(2)
C7A 0.070(3) 0.042(3) 0.058(3) 0.002(2) 0.006(3) -0.001(2)
C8A 0.074(3) 0.044(3) 0.055(3) 0.004(2) 0.002(3) -0.003(2)
C9A 0.071(3) 0.047(3) 0.057(3) 0.002(2) 0.008(3) -0.007(2)
C10A 0.071(3) 0.043(3) 0.066(3) 0.001(2) 0.007(3) 0.000(2)
C11A 0.071(4) 0.068(4) 0.068(4) -0.007(3) -0.008(3) -0.006(3)
C12A 0.087(4) 0.054(3) 0.050(3) -0.002(2) 0.004(3) 0.008(3)
C13A 0.070(3) 0.044(3) 0.053(3) 0.003(2) 0.007(3) -0.001(2)
C14A 0.084(4) 0.063(3) 0.061(3) -0.015(3) 0.009(3) -0.012(3)
C15A 0.086(4) 0.067(4) 0.060(3) 0.002(3) 0.019(3) -0.002(3)
C16A 0.084(4) 0.062(4) 0.064(3) 0.008(3) 0.017(3) -0.005(3)
C17A 0.076(4) 0.053(3) 0.081(4) 0.001(3) 0.015(3) -0.002(3)
C18A 0.067(3) 0.056(3) 0.078(4) -0.007(3) 0.000(3) -0.002(3)
C19A 0.090(5) 0.071(4) 0.090(5) -0.005(3) 0.022(4) -0.006(4)
C20A 0.088(5) 0.060(4) 0.075(4) 0.000(3) 0.019(3) -0.003(3)
C21A 0.071(4) 0.103(6) 0.090(5) 0.011(4) 0.009(4) 0.003(4)
C22A 0.089(6) 0.182(12) 0.151(10) 0.099(9) 0.028(6) 0.045(7)
C23A 0.232(17) 0.080(6) 0.194(14) -0.011(7) 0.017(13) 0.026(8)
C24A 0.084(6) 0.246(19) 0.235(17) 0.116(15) -0.003(9) 0.038(9)
C25A 0.33(3) 0.35(3) 0.128(13) 0.062(17) -0.058(18) -0.04(3)
O1B 0.145(5) 0.045(2) 0.067(2) -0.0030(18) 0.012(3) 0.008(3)
O2B 0.081(4) 0.100(5) 0.274(11) -0.054(6) -0.001(5) -0.015(4)
O3B 0.082(3) 0.067(3) 0.083(3) -0.003(2) -0.005(2) -0.015(2)
N1B 0.182(8) 0.052(3) 0.116(5) -0.010(3) 0.073(6) -0.007(4)
C1B 0.190(11) 0.062(4) 0.110(6) -0.004(4) 0.060(7) -0.005(5)
C2B 0.103(5) 0.049(3) 0.069(4) 0.004(3) 0.019(4) 0.001(3)
C3B 0.111(7) 0.110(7) 0.121(7) 0.005(6) 0.030(6) -0.023(6)
C4B 0.083(5) 0.134(8) 0.164(10) 0.060(7) 0.033(6) 0.008(5)
C5B 0.081(4) 0.081(5) 0.098(5) 0.013(4) 0.000(4) 0.021(4)
C6B 0.082(4) 0.050(3) 0.054(3) -0.001(2) -0.002(3) 0.005(3)
C7B 0.105(5) 0.045(3) 0.050(3) 0.001(2) 0.002(3) -0.002(3)
C8B 0.084(4) 0.050(3) 0.054(3) 0.005(2) 0.003(3) -0.002(3)
C9B 0.081(4) 0.050(3) 0.060(3) -0.006(2) -0.001(3) 0.003(3)
C10B 0.076(3) 0.052(3) 0.052(3) 0.001(2) -0.006(3) -0.007(3)
C11B 0.080(4) 0.074(4) 0.055(3) -0.006(3) -0.018(3) -0.002(3)
C12B 0.108(5) 0.060(3) 0.054(3) -0.001(3) -0.011(3) -0.006(3)
C13B 0.083(4) 0.050(3) 0.053(3) 0.003(2) 0.001(3) -0.004(3)
C14B 0.098(5) 0.138(7) 0.051(3) -0.006(4) -0.017(3) 0.032(5)
C15B 0.082(4) 0.092(5) 0.052(3) -0.013(3) -0.004(3) 0.000(4)
C16B 0.147(7) 0.087(5) 0.058(3) -0.015(3) 0.008(4) -0.044(5)
C17B 0.092(4) 0.052(3) 0.054(3) 0.001(2) 0.000(3) -0.006(3)
C18B 0.080(4) 0.056(3) 0.070(4) -0.003(3) -0.006(3) -0.012(3)
C19B 0.094(5) 0.112(6) 0.082(5) -0.011(4) 0.011(4) -0.023(5)
C20B 0.207(13) 0.085(6) 0.125(8) -0.021(5) 0.087(8) -0.013(7)
C21B 0.092(5) 0.085(5) 0.143(7) -0.023(5) 0.004(5) -0.023(5)
C22B 0.132(17) 0.078(11) 0.093(15) 0.005(12) 0.020(15) -0.047(11)
C23B 0.108(11) 0.123(12) 0.136(12) 0.011(10) 0.033(10) -0.021(10)
C24B 0.094(7) 0.080(7) 0.121(9) -0.012(7) 0.013(8) -0.012(7)
C25B 0.111(12) 0.069(10) 0.102(12) 0.007(8) 0.027(10) -0.030(8)
C26B 0.090(7) 0.082(7) 0.117(9) -0.015(7) 0.012(8) -0.016(7)
C27B 0.099(10) 0.110(11) 0.095(10) 0.004(10) 0.003(10) -0.024(10)
C28B 0.090(7) 0.081(7) 0.107(8) -0.004(6) 0.019(7) -0.026(6)
C29B 0.17(2) 0.14(2) 0.133(19) -0.006(17) 0.033(19) -0.003(18)

loop_
_atom_type_symbol
_atom_type_description
_atom_type_scat_dispersion_real
_atom_type_scat_dispersion_imag
_atom_type_scat_source
C C 0.0148 0.0070 'International Tables Vol C Tables 4.2.6.8 and 6.1.1.4'
H H 0.0000 0.0000 'International Tables Vol C Tables 4.2.6.8 and 6.1.1.4'
N N 0.0253 0.0136 'International Tables Vol C Tables 4.2.6.8 and 6.1.1.4'
O O 0.0412 0.0250 'International Tables Vol C Tables 4.2.6.8 and 6.1.1.4'

loop_
_geom_angle_atom_site_label_1
_geom_angle_atom_site_label_2
_geom_angle_atom_site_label_3
_geom_angle
C6 O1 H1 109.5
C21 O3 C18 119.3(6)
C8 N1 C1 108.3(4)
N1 C1 H1A 110.4
N1 C1 H1C 110.4
N1 C1 C2 106.7(5)
H1A C1 H1C 108.6
C2 C1 H1A 110.4
C2 C1 H1C 110.4
C1 C2 C7 100.4(5)
C3 C2 C1 107.1(5)
C3 C2 C7 111.0(5)
C3 C2 C20 111.3(6)
C20 C2 C1 112.7(5)
C20 C2 C7 113.7(6)
C2 C3 H3A 108.3
C2 C3 H3B 108.3
H3A C3 H3B 107.4
C4 C3 C2 116.0(6)
C4 C3 H3A 108.3
C4 C3 H3B 108.3
C3 C4 H4A 109.8
C3 C4 H4B 109.8
C3 C4 C5 109.3(5)
H4A C4 H4B 108.3
C5 C4 H4A 109.8
C5 C4 H4B 109.8
C4 C5 H5A 109.2
C4 C5 H5B 109.2
C4 C5 C6 111.9(5)
H5A C5 H5B 107.9
C6 C5 H5A 109.2
C6 C5 H5B 109.2
O1 C6 C5 107.1(5)
O1 C6 C7 106.5(4)
O1 C6 C13 108.1(4)
C5 C6 C13 113.7(5)
C7 C6 C5 112.0(4)
C7 C6 C13 109.0(5)
C6 C7 C2 117.9(5)
C6 C7 C12 107.6(4)
C8 C7 C2 101.4(4)
C8 C7 C6 113.1(4)
C8 C7 C12 101.4(5)
C12 C7 C2 114.2(5)
N1 C8 C7 115.3(5)
N1 C8 C9 126.8(5)
C9 C8 C7 117.1(5)
C8 C9 H9 108.9
C8 C9 C10 105.0(5)
C8 C9 C16 114.3(5)
C10 C9 H9 108.9
C10 C9 C16 110.7(5)
C16 C9 H9 108.9
C9 C10 C13 106.2(5)
C11 C10 C9 109.3(5)
C11 C10 C13 110.9(5)
C11 C10 C18 113.0(5)
C18 C10 C9 107.5(5)
C18 C10 C13 109.7(5)
C10 C11 H11C 109.2
C10 C11 H11D 109.2
C10 C11 C12 112.0(5)
H11C C11 H11D 107.9
C12 C11 H11C 109.2
C12 C11 H11D 109.2
C7 C12 H12C 109.8
C7 C12 H12D 109.8
C11 C12 C7 109.5(5)
C11 C12 H12C 109.8
C11 C12 H12D 109.8
H12C C12 H12D 108.2
C6 C13 H13 106.2
C10 C13 C6 109.9(5)
C10 C13 H13 106.2
C10 C13 C14 109.2(5)
C14 C13 C6 118.4(5)
C14 C13 H13 106.2
C13 C14 H14C 109.6
C13 C14 H14D 109.6
C13 C14 C15 110.1(5)
H14C C14 H14D 108.2
C15 C14 H14C 109.6
C15 C14 H14D 109.6
C14 C15 H15 111.2
C16 C15 C14 108.3(5)
C16 C15 H15 111.2
C17 C15 C14 105.9(6)
C17 C15 H15 111.2
C17 C15 C16 108.9(6)
C9 C16 H16C 109.7
C9 C16 H16D 109.7
C15 C16 C9 109.7(5)
C15 C16 H16C 109.7
C15 C16 H16D 109.7
H16C C16 H16D 108.2
C18 C17 C15 112.6(6)
C19 C17 C15 123.4(7)
C19 C17 C18 124.0(8)
O3 C18 C10 109.7(6)
O3 C18 C17 107.5(5)
O3 C18 H18 109.4
C10 C18 H18 109.4
C17 C18 C10 111.3(6)
C17 C18 H18 109.4
C17 C19 H19C 120.0
C17 C19 H19D 120.0
H19C C19 H19D 120.0
C2 C20 H20D 109.5
C2 C20 H20E 109.5
C2 C20 H20F 109.5
H20D C20 H20E 109.5
H20D C20 H20F 109.5
H20E C20 H20F 109.5
O2 C21 O3 123.6(8)
O2 C21 C22 123.5(7)
O3 C21 C22 112.8(7)
C21 C22 H22 111.4
C21 C22 C24 110.0(8)
C23 C22 C21 111.3(9)
C23 C22 H22 111.4
C23 C22 C24 100.9(10)
C24 C22 H22 111.4
C22 C23 H23D 109.5
C22 C23 H23E 109.5
C22 C23 H23F 109.5
H23D C23 H23E 109.5
H23D C23 H23F 109.5
H23E C23 H23F 109.5
C22 C24 H24C 107.9
C22 C24 H24D 107.9
H24C C24 H24D 107.2
C25 C24 C22 117.8(14)
C25 C24 H24C 107.9
C25 C24 H24D 107.9
C24 C25 H25D 109.5
C24 C25 H25E 109.5
C24 C25 H25F 109.5
H25D C25 H25E 109.5
H25D C25 H25F 109.5
H25E C25 H25F 109.5
C6A O1A H1AA 109.5
C21A O3A C18A 119.8(6)
C8A N1A C1A 107.6(5)
N1A C1A H1AB 110.3
N1A C1A H1AC 110.4
N1A C1A C2A 106.9(5)
H1AB C1A H1AC 108.6
C2A C1A H1AB 110.3
C2A C1A H1AC 110.4
C1A C2A C7A 100.3(5)
C1A C2A C20A 112.1(5)
C3A C2A C1A 107.4(5)
C3A C2A C7A 111.0(5)
C3A C2A C20A 111.5(5)
C20A C2A C7A 113.9(5)
C2A C3A H3AA 108.6
C2A C3A H3AB 108.6
H3AA C3A H3AB 107.6
C4A C3A C2A 114.5(5)
C4A C3A H3AA 108.6
C4A C3A H3AB 108.6
C3A C4A H4AA 109.9
C3A C4A H4AB 109.9
C3A C4A C5A 109.1(5)
H4AA C4A H4AB 108.3
C5A C4A H4AA 109.9
C5A C4A H4AB 109.9
C4A C5A H5AA 109.1
C4A C5A H5AB 109.1
H5AA C5A H5AB 107.8
C6A C5A C4A 112.6(5)
C6A C5A H5AA 109.1
C6A C5A H5AB 109.1
O1A C6A C5A 106.5(5)
O1A C6A C7A 103.9(4)
O1A C6A C13A 109.4(4)
C5A C6A C7A 111.7(5)
C5A C6A C13A 115.7(5)
C7A C6A C13A 109.0(4)
C2A C7A C12A 113.9(5)
C6A C7A C2A 118.6(5)
C6A C7A C12A 107.7(4)
C8A C7A C2A 101.4(4)
C8A C7A C6A 112.0(5)
C8A C7A C12A 101.8(5)
N1A C8A C7A 115.4(5)
N1A C8A C9A 125.9(5)
C9A C8A C7A 117.4(5)
C8A C9A H9A 109.4
C8A C9A C10A 104.7(5)
C8A C9A C16A 113.9(5)
C10A C9A H9A 109.4
C10A C9A C16A 109.9(5)
C16A C9A H9A 109.4
C11A C10A C9A 110.2(5)
C11A C10A C13A 110.3(5)
C11A C10A C18A 111.7(5)
C13A C10A C9A 107.0(5)
C18A C10A C9A 107.4(5)
C18A C10A C13A 110.2(5)
C10A C11A H11E 109.3
C10A C11A H11F 109.3
C10A C11A C12A 111.6(5)
H11E C11A H11F 108.0
C12A C11A H11E 109.3
C12A C11A H11F 109.3
C7A C12A H12E 109.9
C7A C12A H12F 109.9
C11A C12A C7A 108.9(5)
C11A C12A H12E 109.9
C11A C12A H12F 109.9
H12E C12A H12F 108.3
C6A C13A H13A 106.5
C6A C13A C14A 117.0(5)
C10A C13A C6A 110.7(4)
C10A C13A H13A 106.5
C10A C13A C14A 109.2(5)
C14A C13A H13A 106.5
C13A C14A H14E 109.7
C13A C14A H14F 109.7
H14E C14A H14F 108.2
C15A C14A C13A 109.7(5)
C15A C14A H14E 109.7
C15A C14A H14F 109.7
C14A C15A H15A 110.4
C16A C15A C14A 107.2(5)
C16A C15A H15A 110.4
C17A C15A C14A 110.0(6)
C17A C15A H15A 110.4
C17A C15A C16A 108.5(6)
C9A C16A H16E 110.0
C9A C16A H16F 110.0
C15A C16A C9A 108.5(5)
C15A C16A H16E 110.0
C15A C16A H16F 110.0
H16E C16A H16F 108.4
C15A C17A C18A 111.6(5)
C19A C17A C15A 125.1(7)
C19A C17A C18A 123.3(7)
O3A C18A C10A 107.9(5)
O3A C18A C17A 109.0(5)
O3A C18A H18A 109.8
C10A C18A C17A 110.5(6)
C10A C18A H18A 109.8
C17A C18A H18A 109.8
C17A C19A H19E 120.0
C17A C19A H19F 120.0
H19E C19A H19F 120.0
C2A C20A H20G 109.5
C2A C20A H20H 109.5
C2A C20A H20I 109.5
H20G C20A H20H 109.5
H20G C20A H20I 109.5
H20H C20A H20I 109.5
O2A C21A O3A 124.7(8)
O2A C21A C22A 127.8(9)
O3A C21A C22A 107.3(8)
C21A C22A H22A 110.2
C21A C22A C23A 105.8(7)
C23A C22A H22A 110.2
C24A C22A C21A 103.9(13)
C24A C22A H22A 110.2
C24A C22A C23A 116.2(11)
C22A C23A H23G 109.5
C22A C23A H23H 109.5
C22A C23A H23I 109.5
H23G C23A H23H 109.5
H23G C23A H23I 109.5
H23H C23A H23I 109.5
C22A C24A H24E 108.0
C22A C24A H24F 108.0
H24E C24A H24F 107.2
C25A C24A C22A 117.2(16)
C25A C24A H24E 108.0
C25A C24A H24F 108.0
C24A C25A H25G 109.5
C24A C25A H25H 109.5
C24A C25A H25I 109.5
H25G C25A H25H 109.5
H25G C25A H25I 109.5
H25H C25A H25I 109.5
C6B O1B H1B 109.5
C21B O3B C18B 117.9(6)
C8B N1B C1B 109.1(6)
N1B C1B H1BA 110.8
N1B C1B H1BB 110.8
H1BA C1B H1BB 108.9
C2B C1B N1B 104.7(6)
C2B C1B H1BA 110.8
C2B C1B H1BB 110.8
C1B C2B C3B 103.8(8)
C1B C2B C7B 102.4(6)
C3B C2B C7B 109.8(6)
C20B C2B C1B 114.0(8)
C20B C2B C3B 110.8(8)
C20B C2B C7B 115.2(7)
C2B C3B H3BA 109.1
C2B C3B H3BB 109.1
C2B C3B C4B 112.4(8)
H3BA C3B H3BB 107.9
C4B C3B H3BA 109.1
C4B C3B H3BB 109.1
C3B C4B H4BA 111.2
C3B C4B H4BB 111.2
H4BA C4B H4BB 109.1
C5B C4B C3B 102.9(8)
C5B C4B H4BA 111.2
C5B C4B H4BB 111.2
C4B C5B H5BA 109.1
C4B C5B H5BB 109.1
H5BA C5B H5BB 107.8
C6B C5B C4B 112.6(8)
C6B C5B H5BA 109.1
C6B C5B H5BB 109.1
O1B C6B C5B 106.6(6)
O1B C6B C7B 106.3(5)
O1B C6B C13B 109.8(5)
C5B C6B C7B 111.9(6)
C5B C6B C13B 114.2(5)
C7B C6B C13B 107.7(5)
C6B C7B C2B 117.3(6)
C6B C7B C12B 108.8(5)
C8B C7B C2B 100.5(5)
C8B C7B C6B 112.0(5)
C8B C7B C12B 104.1(6)
C12B C7B C2B 113.3(5)
N1B C8B C7B 116.1(6)
N1B C8B C9B 125.7(6)
C9B C8B C7B 116.9(5)
C8B C9B H9B 109.0
C8B C9B C10B 106.1(5)
C8B C9B C16B 113.6(6)
C10B C9B H9B 109.0
C10B C9B C16B 110.0(5)
C16B C9B H9B 109.0
C11B C10B C9B 111.1(5)
C11B C10B C13B 109.5(5)
C11B C10B C18B 111.3(5)
C13B C10B C9B 106.3(5)
C18B C10B C9B 107.1(5)
C18B C10B C13B 111.4(5)
C10B C11B H11A 109.3
C10B C11B H11B 109.3
C10B C11B C12B 111.5(5)
H11A C11B H11B 108.0
C12B C11B H11A 109.3
C12B C11B H11B 109.3
C7B C12B C11B 108.0(5)
C7B C12B H12A 110.1
C7B C12B H12B 110.1
C11B C12B H12A 110.1
C11B C12B H12B 110.1
H12A C12B H12B 108.4
C6B C13B H13B 106.1
C10B C13B C6B 110.4(4)
C10B C13B H13B 106.1
C14B C13B C6B 119.2(6)
C14B C13B C10B 108.2(5)
C14B C13B H13B 106.1
C13B C14B H14A 109.4
C13B C14B H14B 109.4
C13B C14B C15B 111.3(6)
H14A C14B H14B 108.0
C15B C14B H14A 109.4
C15B C14B H14B 109.4
C14B C15B H15B 109.9
C16B C15B C14B 107.8(7)
C16B C15B H15B 109.9
C17B C15B C14B 107.4(6)
C17B C15B H15B 109.9
C17B C15B C16B 112.1(7)
C9B C16B H16A 109.9
C9B C16B H16B 109.9
C15B C16B C9B 108.9(6)
C15B C16B H16A 109.9
C15B C16B H16B 109.9
H16A C16B H16B 108.3
C15B C17B C18B 112.5(6)
C19B C17B C15B 125.3(6)
C19B C17B C18B 122.1(7)
O3B C18B C10B 109.4(5)
O3B C18B C17B 109.6(5)
O3B C18B H18B 109.4
C10B C18B H18B 109.4
C17B C18B C10B 109.7(5)
C17B C18B H18B 109.4
C17B C19B H19A 120.0
C17B C19B H19B 120.0
H19A C19B H19B 120.0
C2B C20B H20A 109.5
C2B C20B H20B 109.5
C2B C20B H20C 109.5
H20A C20B H20B 109.5
H20A C20B H20C 109.5
H20B C20B H20C 109.5
O2B C21B O3B 124.4(8)
O2B C21B C22B 122.6(13)
O2B C21B C26B 123.7(14)
O3B C21B C22B 112.0(13)
O3B C21B C26B 111.2(14)
C21B C22B H22B 106.8
C23B C22B C21B 120.0(19)
C23B C22B H22B 106.8
C23B C22B C24B 116.0(19)
C24B C22B C21B 99.5(13)
C24B C22B H22B 106.8
C22B C23B H23A 109.5
C22B C23B H23B 109.5
C22B C23B H23C 109.5
H23A C23B H23B 109.5
H23A C23B H23C 109.5
H23B C23B H23C 109.5
C22B C24B H24A 108.3
C22B C24B H24B 108.3
C22B C24B C25B 116(2)
H24A C24B H24B 107.4
C25B C24B H24A 108.3
C25B C24B H24B 108.3
C24B C25B H25A 109.5
C24B C25B H25B 109.5
C24B C25B H25C 109.5
H25A C25B H25B 109.5
H25A C25B H25C 109.5
H25B C25B H25C 109.5
C21B C26B H26B 110.4
C27B C26B C21B 97(2)
C27B C26B H26B 110.4
C28B C26B C21B 112(2)
C28B C26B H26B 110.4
C28B C26B C27B 115(2)
C26B C27B H27A 109.5
C26B C27B H27B 109.5
C26B C27B H27C 109.5
H27A C27B H27B 109.5
H27A C27B H27C 109.5
H27B C27B H27C 109.5
C26B C28B H28A 112.6
C26B C28B H28B 112.6
C26B C28B C29B 96(2)
H28A C28B H28B 110.1
C29B C28B H28A 112.6
C29B C28B H28B 112.6
C28B C29B H29A 109.5
C28B C29B H29B 109.5
C28B C29B H29C 109.5
H29A C29B H29B 109.5
H29A C29B H29C 109.5
H29B C29B H29C 109.5

loop_
_geom_bond_atom_site_label_1
_geom_bond_atom_site_label_2
_geom_bond_distance
O1 H1 0.8400
O1 C6 1.435(7)
O2 C21 1.200(10)
O3 C18 1.461(8)
O3 C21 1.309(9)
N1 C1 1.483(8)
N1 C8 1.278(7)
C1 H1A 0.9900
C1 H1C 0.9900
C1 C2 1.548(8)
C2 C3 1.514(9)
C2 C7 1.563(8)
C2 C20 1.526(10)
C3 H3A 0.9900
C3 H3B 0.9900
C3 C4 1.503(10)
C4 H4A 0.9900
C4 H4B 0.9900
C4 C5 1.523(9)
C5 H5A 0.9900
C5 H5B 0.9900
C5 C6 1.531(8)
C6 C7 1.530(7)
C6 C13 1.592(8)
C7 C8 1.511(8)
C7 C12 1.547(8)
C8 C9 1.497(8)
C9 H9 1.0000
C9 C10 1.550(8)
C9 C16 1.566(9)
C10 C11 1.507(10)
C10 C13 1.557(8)
C10 C18 1.512(10)
C11 H11C 0.9900
C11 H11D 0.9900
C11 C12 1.537(10)
C12 H12C 0.9900
C12 H12D 0.9900
C13 H13 1.0000
C13 C14 1.561(8)
C14 H14C 0.9900
C14 H14D 0.9900
C14 C15 1.573(9)
C15 H15 1.0000
C15 C16 1.522(10)
C15 C17 1.517(11)
C16 H16C 0.9900
C16 H16D 0.9900
C17 C18 1.498(11)
C17 C19 1.366(10)
C18 H18 1.0000
C19 H19C 0.9500
C19 H19D 0.9500
C20 H20D 0.9800
C20 H20E 0.9800
C20 H20F 0.9800
C21 C22 1.536(12)
C22 H22 1.0000
C22 C23 1.494(13)
C22 C24 1.600(17)
C23 H23D 0.9800
C23 H23E 0.9800
C23 H23F 0.9800
C24 H24C 0.9900
C24 H24D 0.9900
C24 C25 1.450(19)
C25 H25D 0.9800
C25 H25E 0.9800
C25 H25F 0.9800
O1A H1AA 0.8400
O1A C6A 1.458(6)
O2A C21A 1.187(11)
O3A C18A 1.451(8)
O3A C21A 1.319(10)
N1A C1A 1.490(9)
N1A C8A 1.283(8)
C1A H1AB 0.9900
C1A H1AC 0.9900
C1A C2A 1.544(8)
C2A C3A 1.528(10)
C2A C7A 1.557(9)
C2A C20A 1.549(9)
C3A H3AA 0.9900
C3A H3AB 0.9900
C3A C4A 1.524(10)
C4A H4AA 0.9900
C4A H4AB 0.9900
C4A C5A 1.524(10)
C5A H5AA 0.9900
C5A H5AB 0.9900
C5A C6A 1.520(8)
C6A C7A 1.554(7)
C6A C13A 1.563(9)
C7A C8A 1.506(8)
C7A C12A 1.558(8)
C8A C9A 1.493(9)
C9A H9A 1.0000
C9A C10A 1.550(8)
C9A C16A 1.585(8)
C10A C11A 1.511(9)
C10A C13A 1.540(8)
C10A C18A 1.517(9)
C11A H11E 0.9900
C11A H11F 0.9900
C11A C12A 1.549(9)
C12A H12E 0.9900
C12A H12F 0.9900
C13A H13A 1.0000
C13A C14A 1.569(8)
C14A H14E 0.9900
C14A H14F 0.9900
C14A C15A 1.554(9)
C15A H15A 1.0000
C15A C16A 1.537(10)
C15A C17A 1.487(10)
C16A H16E 0.9900
C16A H16F 0.9900
C17A C18A 1.520(10)
C17A C19A 1.349(10)
C18A H18A 1.0000
C19A H19E 0.9500
C19A H19F 0.9500
C20A H20G 0.9800
C20A H20H 0.9800
C20A H20I 0.9800
C21A C22A 1.575(16)
C22A H22A 1.0000
C22A C23A 1.582(19)
C22A C24A 1.551(19)
C23A H23G 0.9800
C23A H23H 0.9800
C23A H23I 0.9800
C24A H24E 0.9900
C24A H24F 0.9900
C24A C25A 1.32(2)
C25A H25G 0.9800
C25A H25H 0.9800
C25A H25I 0.9800
O1B H1B 0.8400
O1B C6B 1.431(7)
O2B C21B 1.214(12)
O3B C18B 1.465(8)
O3B C21B 1.304(11)
N1B C1B 1.534(11)
N1B C8B 1.239(9)
C1B H1BA 0.9900
C1B H1BB 0.9900
C1B C2B 1.501(11)
C2B C3B 1.546(14)
C2B C7B 1.583(10)
C2B C20B 1.495(12)
C3B H3BA 0.9900
C3B H3BB 0.9900
C3B C4B 1.565(15)
C4B H4BA 0.9900
C4B H4BB 0.9900
C4B C5B 1.513(13)
C5B H5BA 0.9900
C5B H5BB 0.9900
C5B C6B 1.508(11)
C6B C7B 1.540(8)
C6B C13B 1.588(9)
C7B C8B 1.503(8)
C7B C12B 1.545(10)
C8B C9B 1.482(9)
C9B H9B 1.0000
C9B C10B 1.542(8)
C9B C16B 1.560(9)
C10B C11B 1.520(8)
C10B C13B 1.538(9)
C10B C18B 1.533(9)
C11B H11A 0.9900
C11B H11B 0.9900
C11B C12B 1.562(10)
C12B H12A 0.9900
C12B H12B 0.9900
C13B H13B 1.0000
C13B C14B 1.532(9)
C14B H14A 0.9900
C14B H14B 0.9900
C14B C15B 1.535(11)
C15B H15B 1.0000
C15B C16B 1.506(11)
C15B C17B 1.447(10)
C16B H16A 0.9900
C16B H16B 0.9900
C17B C18B 1.508(9)
C17B C19B 1.333(10)
C18B H18B 1.0000
C19B H19A 0.9500
C19B H19B 0.9500
C20B H20A 0.9800
C20B H20B 0.9800
C20B H20C 0.9800
C21B C22B 1.576(19)
C21B C26B 1.55(3)
C22B H22B 1.0000
C22B C23B 1.52(2)
C22B C24B 1.56(2)
C23B H23A 0.9800
C23B H23B 0.9800
C23B H23C 0.9800
C24B H24A 0.9900
C24B H24B 0.9900
C24B C25B 1.59(2)
C25B H25A 0.9800
C25B H25B 0.9800
C25B H25C 0.9800
C26B H26B 1.0000
C26B C27B 1.47(2)
C26B C28B 1.46(3)
C27B H27A 0.9800
C27B H27B 0.9800
C27B H27C 0.9800
C28B H28A 0.9900
C28B H28B 0.9900
C28B C29B 1.56(4)
C29B H29A 0.9800
C29B H29B 0.9800
C29B H29C 0.9800
